data_2215033
loop_
_publ_author_name
'Harrison, William T. A.'
'Swamy, M. T.'
'Nagaraja, P.'
'Yathirajan, H. S.'
'Narayana, B.'

_publ_section_title
;
 Desipraminium picrate monohydrate
;
_journal_coeditor_code BT2487
_journal_issue 9
_journal_name_full 'Acta Crystallographica Section E'
_journal_page_first o3892
_journal_page_last o3892
_journal_paper_doi 10.1107/S1600536807041219
_journal_volume 63
_journal_year 2007
_chemical_formula_iupac 'C18 H23 N2 + , C6 H2 N3 O7 - , H2 O'
_chemical_formula_moiety 'C18 H23 N2 + , C6 H2 N3 O7 - , H2 O'
_chemical_formula_sum 'C24 H27 N5 O8'
_chemical_formula_weight 513.51
_chemical_name_systematic
;
Desipraminium picrate monohydrate
;
_space_group_IT_number 2
_symmetry_cell_setting triclinic
_symmetry_space_group_name_Hall '-P 1'
_symmetry_space_group_name_H-M 'P -1'
_atom_sites_solution_hydrogens difmap
_atom_sites_solution_primary direct
_atom_sites_solution_secondary difmap
_audit_creation_method SHELXL97
_cell_angle_alpha 72.1620(10)
_cell_angle_beta 79.2880(10)
_cell_angle_gamma 87.2330(10)
_cell_formula_units_Z 2
_cell_length_a 10.3126(4)
_cell_length_b 11.2594(5)
_cell_length_c 11.4304(5)
_cell_measurement_reflns_used 5773
_cell_measurement_temperature 291(2)
_cell_measurement_theta_max 27.49
_cell_measurement_theta_min 2.25
_cell_volume 1241.35(9)
_computing_cell_refinement 'SAINT (Bruker, 1999)'
_computing_data_collection 'SMART (Bruker, 1999)'
_computing_data_reduction SAINT
_computing_molecular_graphics 'ORTEP-3 (Farrugia, 1997)'
_computing_publication_material SHELXL97
_computing_structure_refinement 'SHELXL97 (Sheldrick, 1997)'
_computing_structure_solution 'SHELXS97 (Sheldrick, 1997)'
_diffrn_ambient_temperature 291(2)
_diffrn_measured_fraction_theta_full 0.996
_diffrn_measured_fraction_theta_max 0.996
_diffrn_measurement_device_type 'Bruker SMART1000 CCD'
_diffrn_measurement_method \w
_diffrn_radiation_monochromator graphite
_diffrn_radiation_source 'fine-focus sealed tube'
_diffrn_radiation_type MoK\a
_diffrn_radiation_wavelength 0.71073
_diffrn_reflns_av_R_equivalents 0.0153
_diffrn_reflns_av_sigmaI/netI 0.0171
_diffrn_reflns_limit_h_max 12
_diffrn_reflns_limit_h_min -11
_diffrn_reflns_limit_k_max 13
_diffrn_reflns_limit_k_min -13
_diffrn_reflns_limit_l_max 14
_diffrn_reflns_limit_l_min -14
_diffrn_reflns_number 11334
_diffrn_reflns_theta_full 26.00
_diffrn_reflns_theta_max 26.00
_diffrn_reflns_theta_min 2.25
_diffrn_standards_decay_% 0
_exptl_absorpt_coefficient_mu 0.105
_exptl_absorpt_correction_T_max 0.954
_exptl_absorpt_correction_T_min 0.943
_exptl_absorpt_correction_type multi-scan
_exptl_absorpt_process_details '(SADABS; Bruker, 1999)'
_exptl_crystal_colour yellow
_exptl_crystal_density_diffrn 1.374
_exptl_crystal_density_method 'not measured'
_exptl_crystal_description chunk
_exptl_crystal_F_000 540
_exptl_crystal_size_max 0.60
_exptl_crystal_size_mid 0.50
_exptl_crystal_size_min 0.45
_refine_diff_density_max 0.472
_refine_diff_density_min -0.579
_refine_ls_extinction_method none
_refine_ls_goodness_of_fit_ref 1.042
_refine_ls_hydrogen_treatment constr
_refine_ls_matrix_type full
_refine_ls_number_parameters 344
_refine_ls_number_reflns 4865
_refine_ls_number_restraints 0
_refine_ls_restrained_S_all 1.042
_refine_ls_R_factor_all 0.0835
_refine_ls_R_factor_gt 0.0671
_refine_ls_shift/su_max 0.000
_refine_ls_shift/su_mean 0.000
_refine_ls_structure_factor_coef Fsqd
_refine_ls_weighting_details 'calc w = 1/[\s^2^(Fo^2^)+(0.1277P)^2^+0.5257P] where P=(Fo^2^+2Fc^2^)/3'
_refine_ls_weighting_scheme calc
_refine_ls_wR_factor_gt 0.2018
_refine_ls_wR_factor_ref 0.2204
_reflns_number_gt 3688
_reflns_number_total 4865
_reflns_threshold_expression I>2\s(I)
_cod_data_source_file bt2487.cif
_cod_data_source_block I
_cod_database_code 2215033
_cod_database_fobs_code 2215033

loop_
_symmetry_equiv_pos_as_xyz
'x, y, z'
'-x, -y, -z'

loop_
_atom_site_type_symbol
_atom_site_label
_atom_site_fract_x
_atom_site_fract_y
_atom_site_fract_z
_atom_site_U_iso_or_equiv
_atom_site_adp_type
_atom_site_calc_flag
_atom_site_refinement_flags
_atom_site_occupancy
_atom_site_disorder_assembly
_atom_site_disorder_group
C C1 0.3705(2) 0.18454(19) 0.4622(2) 0.0422(5) Uani d . 1 . .
C C2 0.4803(3) 0.1592(2) 0.5201(3) 0.0557(6) Uani d . 1 . .
H H2 0.5632 0.1876 0.4743 0.067 Uiso calc R 1 . .
C C3 0.4669(3) 0.0915(3) 0.6462(3) 0.0676(8) Uani d . 1 . .
H H3 0.5407 0.0748 0.6844 0.081 Uiso calc R 1 . .
C C4 0.3441(4) 0.0493(3) 0.7141(3) 0.0735(9) Uani d . 1 . .
H H4 0.3349 0.0041 0.7982 0.088 Uiso calc R 1 . .
C C5 0.2351(3) 0.0740(3) 0.6576(2) 0.0614(7) Uani d . 1 . .
H H5 0.1525 0.0456 0.7043 0.074 Uiso calc R 1 . .
C C6 0.2464(2) 0.1412(2) 0.5309(2) 0.0447(5) Uani d . 1 . .
C C7 0.1308(2) 0.1630(2) 0.4653(2) 0.0499(6) Uani d . 1 . .
H H7A 0.1287 0.2503 0.4171 0.060 Uiso calc R 1 . .
H H7B 0.0499 0.1436 0.5266 0.060 Uiso calc R 1 . .
C C8 0.1382(2) 0.0830(2) 0.3790(2) 0.0515(6) Uani d . 1 . .
H H8A 0.1503 -0.0027 0.4274 0.062 Uiso calc R 1 . .
H H8B 0.0533 0.0870 0.3531 0.062 Uiso calc R 1 . .
C C9 0.2437(2) 0.11361(19) 0.2627(2) 0.0461(5) Uani d . 1 . .
C C10 0.2280(3) 0.0574(2) 0.1725(3) 0.0613(7) Uani d . 1 . .
H H10 0.1550 0.0060 0.1876 0.074 Uiso calc R 1 . .
C C11 0.3157(4) 0.0751(3) 0.0634(3) 0.0779(9) Uani d . 1 . .
H H11 0.3026 0.0356 0.0059 0.093 Uiso calc R 1 . .
C C12 0.4236(4) 0.1518(3) 0.0391(3) 0.0789(10) Uani d . 1 . .
H H12 0.4837 0.1651 -0.0354 0.095 Uiso calc R 1 . .
C C13 0.4424(3) 0.2094(2) 0.1266(2) 0.0606(7) Uani d . 1 . .
H H13 0.5158 0.2608 0.1098 0.073 Uiso calc R 1 . .
C C14 0.3542(2) 0.19202(19) 0.2385(2) 0.0436(5) Uani d . 1 . .
C C15 0.4229(2) 0.3765(2) 0.2848(2) 0.0475(5) Uani d . 1 . .
H H15A 0.3560 0.4218 0.2395 0.057 Uiso calc R 1 . .
H H15B 0.5017 0.3791 0.2226 0.057 Uiso calc R 1 . .
C C16 0.4542(3) 0.4549(2) 0.3614(3) 0.0588(7) Uani d . 1 . .
H H16A 0.5492 0.4615 0.3522 0.071 Uiso calc R 1 . .
H H16B 0.4193 0.4139 0.4488 0.071 Uiso calc R 1 . .
C C17 0.3969(3) 0.5852(2) 0.3232(3) 0.0618(7) Uani d . 1 . .
H H17A 0.4266 0.6343 0.3698 0.074 Uiso calc R 1 . .
H H17B 0.4294 0.6253 0.2351 0.074 Uiso calc R 1 . .
C C18 0.1933(4) 0.7103(3) 0.3209(4) 0.0896(11) Uani d . 1 . .
H H18A 0.0988 0.7040 0.3386 0.134 Uiso calc R 1 . .
H H18B 0.2221 0.7567 0.2348 0.134 Uiso calc R 1 . .
H H18C 0.2221 0.7523 0.3732 0.134 Uiso calc R 1 . .
N N1 0.3828(2) 0.2574(2) 0.3275(2) 0.0554(5) Uani d . 1 . .
N N2 0.2508(2) 0.5830(2) 0.3460(2) 0.0559(5) Uani d . 1 . .
H H1N 0.2230 0.5440 0.3014 0.067 Uiso d R 1 . .
H H2N 0.2161 0.5385 0.4198 0.067 Uiso d R 1 . .
C C21 0.0489(2) 0.4204(2) 0.1836(2) 0.0428(5) Uani d . 1 . .
C C22 0.1382(2) 0.4268(2) 0.0688(2) 0.0442(5) Uani d . 1 . .
C C23 0.1227(3) 0.3566(2) -0.0082(2) 0.0529(6) Uani d . 1 . .
H H23 0.1833 0.3644 -0.0815 0.063 Uiso calc R 1 . .
C C24 0.0174(3) 0.2750(2) 0.0241(2) 0.0551(6) Uani d . 1 . .
C C25 -0.0728(3) 0.2612(2) 0.1328(2) 0.0541(6) Uani d . 1 . .
H H25 -0.1427 0.2048 0.1550 0.065 Uiso calc R 1 . .
C C26 -0.0576(2) 0.3315(2) 0.2070(2) 0.0462(5) Uani d . 1 A .
N N11 0.2504(2) 0.5128(2) 0.0260(2) 0.0598(6) Uani d . 1 . .
N N12 -0.0004(3) 0.2036(3) -0.0585(3) 0.0804(8) Uani d . 1 . .
N N13 -0.1562(2) 0.3130(2) 0.3202(2) 0.0631(6) Uani d . 1 . .
O O11 0.05959(19) 0.47933(17) 0.25813(17) 0.0595(5) Uani d . 1 . .
O O12 0.2615(2) 0.5890(2) 0.0801(2) 0.0795(6) Uani d . 1 . .
O O13 0.3289(3) 0.5073(3) -0.0639(3) 0.1196(11) Uani d . 1 . .
O O14 0.0784(4) 0.2197(3) -0.1557(3) 0.1102(10) Uani d . 1 . .
O O15 -0.0951(4) 0.1312(3) -0.0257(3) 0.1176(11) Uani d . 1 . .
O O16 -0.2029(3) 0.4031(3) 0.3489(3) 0.1007(13) Uani d P 0.840(6) A 1
O O17 -0.1854(3) 0.2071(3) 0.3862(3) 0.0971(13) Uani d P 0.840(6) A 1
O O18 -0.1390(18) 0.2968(17) 0.4109(18) 0.092(6) Uiso d P 0.160(6) A 2
O O19 -0.278(3) 0.301(2) 0.301(2) 0.144(10) Uiso d P 0.160(6) A 2
O O21 0.1305(4) 0.4099(3) 0.5790(3) 0.1427(15) Uani d . 1 . .

loop_
_atom_site_aniso_label
_atom_site_aniso_U_11
_atom_site_aniso_U_22
_atom_site_aniso_U_33
_atom_site_aniso_U_12
_atom_site_aniso_U_13
_atom_site_aniso_U_23
C1 0.0435(12) 0.0359(10) 0.0494(12) 0.0018(8) -0.0119(9) -0.0144(9)
C2 0.0515(14) 0.0504(13) 0.0714(16) 0.0057(10) -0.0231(12) -0.0210(12)
C3 0.087(2) 0.0567(15) 0.0725(18) 0.0144(14) -0.0477(17) -0.0217(13)
C4 0.111(3) 0.0626(17) 0.0477(14) 0.0047(17) -0.0259(16) -0.0120(12)
C5 0.0774(18) 0.0564(15) 0.0467(13) -0.0057(13) -0.0035(12) -0.0138(11)
C6 0.0486(12) 0.0391(11) 0.0457(11) -0.0002(9) -0.0054(9) -0.0136(9)
C7 0.0376(11) 0.0487(12) 0.0564(13) -0.0044(9) -0.0003(10) -0.0099(10)
C8 0.0492(13) 0.0418(12) 0.0627(14) -0.0085(10) -0.0182(11) -0.0086(10)
C9 0.0554(13) 0.0331(10) 0.0525(12) 0.0067(9) -0.0223(10) -0.0105(9)
C10 0.0791(19) 0.0462(13) 0.0680(16) 0.0080(12) -0.0317(14) -0.0214(12)
C11 0.115(3) 0.0649(18) 0.0684(18) 0.0157(18) -0.0309(18) -0.0348(15)
C12 0.106(3) 0.077(2) 0.0487(15) 0.0230(19) -0.0022(15) -0.0218(14)
C13 0.0653(17) 0.0540(14) 0.0549(14) 0.0046(12) 0.0005(12) -0.0129(11)
C14 0.0473(12) 0.0356(10) 0.0456(11) 0.0053(9) -0.0098(9) -0.0089(9)
C15 0.0358(11) 0.0431(12) 0.0589(13) -0.0047(9) -0.0044(9) -0.0105(10)
C16 0.0502(14) 0.0498(13) 0.0802(17) -0.0091(11) -0.0226(12) -0.0174(12)
C17 0.0684(17) 0.0453(13) 0.0765(17) -0.0121(12) -0.0238(14) -0.0172(12)
C18 0.111(3) 0.071(2) 0.111(3) 0.0295(19) -0.051(2) -0.050(2)
N1 0.0438(11) 0.0580(12) 0.0614(12) 0.0002(9) -0.0078(9) -0.0148(10)
N2 0.0644(13) 0.0542(12) 0.0569(12) 0.0019(10) -0.0198(10) -0.0230(9)
C21 0.0434(12) 0.0413(11) 0.0434(11) 0.0041(9) -0.0129(9) -0.0100(9)
C22 0.0386(11) 0.0465(12) 0.0439(11) 0.0008(9) -0.0108(9) -0.0065(9)
C23 0.0573(14) 0.0571(14) 0.0418(11) 0.0160(11) -0.0119(10) -0.0118(10)
C24 0.0691(16) 0.0481(13) 0.0561(14) 0.0089(11) -0.0261(12) -0.0201(11)
C25 0.0542(14) 0.0453(13) 0.0645(15) -0.0034(10) -0.0236(12) -0.0108(11)
C26 0.0408(12) 0.0470(12) 0.0470(12) 0.0020(9) -0.0094(9) -0.0082(9)
N11 0.0488(12) 0.0693(14) 0.0516(12) -0.0075(10) -0.0080(10) -0.0036(10)
N12 0.109(2) 0.0686(16) 0.0815(18) 0.0172(16) -0.0413(17) -0.0378(14)
N13 0.0460(12) 0.0755(17) 0.0641(14) -0.0049(11) -0.0061(10) -0.0173(12)
O11 0.0621(11) 0.0657(11) 0.0569(10) -0.0069(9) -0.0078(8) -0.0283(9)
O12 0.0817(15) 0.0814(14) 0.0741(13) -0.0331(11) -0.0150(11) -0.0161(11)
O13 0.0870(18) 0.154(3) 0.106(2) -0.0507(18) 0.0476(16) -0.0526(19)
O14 0.153(3) 0.118(2) 0.0835(17) 0.0271(19) -0.0289(18) -0.0645(16)
O15 0.154(3) 0.096(2) 0.134(2) -0.0217(19) -0.050(2) -0.0633(18)
O16 0.087(2) 0.103(2) 0.111(2) -0.0076(17) 0.0254(18) -0.055(2)
O17 0.081(2) 0.089(2) 0.087(2) -0.0174(15) 0.0176(15) 0.0065(16)
O21 0.215(4) 0.099(2) 0.0909(19) -0.009(2) 0.043(2) -0.0353(16)

loop_
_atom_type_symbol
_atom_type_description
_atom_type_scat_dispersion_real
_atom_type_scat_dispersion_imag
_atom_type_scat_source
C C 0.0033 0.0016 'International Tables Vol C Tables 4.2.6.8 and 6.1.1.4'
H H 0.0000 0.0000 'International Tables Vol C Tables 4.2.6.8 and 6.1.1.4'
N N 0.0061 0.0033 'International Tables Vol C Tables 4.2.6.8 and 6.1.1.4'
O O 0.0106 0.0060 'International Tables Vol C Tables 4.2.6.8 and 6.1.1.4'

loop_
_geom_angle_atom_site_label_1
_geom_angle_atom_site_label_2
_geom_angle_atom_site_label_3
_geom_angle
C2 C1 C6 119.7(2)
C2 C1 N1 121.2(2)
C6 C1 N1 119.15(19)
C1 C2 C3 120.4(3)
C1 C2 H2 119.8
C3 C2 H2 119.8
C4 C3 C2 119.8(3)
C4 C3 H3 120.1
C2 C3 H3 120.1
C5 C4 C3 120.1(3)
C5 C4 H4 119.9
C3 C4 H4 119.9
C4 C5 C6 121.0(3)
C4 C5 H5 119.5
C6 C5 H5 119.5
C1 C6 C5 119.0(2)
C1 C6 C7 118.9(2)
C5 C6 C7 122.1(2)
C6 C7 C8 111.2(2)
C6 C7 H7A 109.4
C8 C7 H7A 109.4
C6 C7 H7B 109.4
C8 C7 H7B 109.4
H7A C7 H7B 108.0
C9 C8 C7 118.18(18)
C9 C8 H8A 107.8
C7 C8 H8A 107.8
C9 C8 H8B 107.8
C7 C8 H8B 107.8
H8A C8 H8B 107.1
C10 C9 C14 118.3(2)
C10 C9 C8 115.8(2)
C14 C9 C8 125.9(2)
C11 C10 C9 122.6(3)
C11 C10 H10 118.7
C9 C10 H10 118.7
C10 C11 C12 119.4(3)
C10 C11 H11 120.3
C12 C11 H11 120.3
C11 C12 C13 119.6(3)
C11 C12 H12 120.2
C13 C12 H12 120.2
C14 C13 C12 121.7(3)
C14 C13 H13 119.2
C12 C13 H13 119.2
C13 C14 C9 118.4(2)
C13 C14 N1 118.0(2)
C9 C14 N1 123.6(2)
N1 C15 C16 126.5(2)
N1 C15 H15A 105.7
C16 C15 H15A 105.7
N1 C15 H15B 105.7
C16 C15 H15B 105.7
H15A C15 H15B 106.1
C15 C16 C17 112.5(2)
C15 C16 H16A 109.1
C17 C16 H16A 109.1
C15 C16 H16B 109.1
C17 C16 H16B 109.1
H16A C16 H16B 107.8
N2 C17 C16 112.1(2)
N2 C17 H17A 109.2
C16 C17 H17A 109.2
N2 C17 H17B 109.2
C16 C17 H17B 109.2
H17A C17 H17B 107.9
N2 C18 H18A 109.5
N2 C18 H18B 109.5
H18A C18 H18B 109.5
N2 C18 H18C 109.5
H18A C18 H18C 109.5
H18B C18 H18C 109.5
C15 N1 C1 121.6(2)
C15 N1 C14 120.1(2)
C1 N1 C14 118.30(18)
C17 N2 C18 112.6(2)
C17 N2 H1N 110.2
C18 N2 H1N 109.9
C17 N2 H2N 113.6
C18 N2 H2N 109.1
H1N N2 H2N 100.9
O11 C21 C22 126.3(2)
O11 C21 C26 122.4(2)
C22 C21 C26 111.3(2)
C23 C22 C21 123.6(2)
C23 C22 N11 116.1(2)
C21 C22 N11 120.3(2)
C24 C23 C22 119.8(2)
C24 C23 H23 120.1
C22 C23 H23 120.1
C23 C24 C25 121.0(2)
C23 C24 N12 119.7(3)
C25 C24 N12 119.3(3)
C26 C25 C24 118.7(2)
C26 C25 H25 120.7
C24 C25 H25 120.7
C25 C26 C21 125.6(2)
C25 C26 N13 116.1(2)
C21 C26 N13 118.3(2)
O13 N11 O12 121.8(3)
O13 N11 C22 118.2(3)
O12 N11 C22 120.0(2)
O14 N12 O15 124.2(3)
O14 N12 C24 118.2(3)
O15 N12 C24 117.6(3)
O18 N13 O16 76.0(10)
O18 N13 O17 67.5(10)
O16 N13 O17 121.7(3)
O18 N13 O19 119.9(15)
O16 N13 O19 82.9(11)
O17 N13 O19 78.2(11)
O18 N13 C26 127.0(10)
O16 N13 C26 119.3(3)
O17 N13 C26 118.9(3)
O19 N13 C26 112.5(11)

loop_
_geom_bond_atom_site_label_1
_geom_bond_atom_site_label_2
_geom_bond_distance
C1 C2 1.390(3)
C1 C6 1.394(3)
C1 N1 1.491(3)
C2 C3 1.393(4)
C2 H2 0.9300
C3 C4 1.378(5)
C3 H3 0.9300
C4 C5 1.373(4)
C4 H4 0.9300
C5 C6 1.399(3)
C5 H5 0.9300
C6 C7 1.495(3)
C7 C8 1.516(4)
C7 H7A 0.9700
C7 H7B 0.9700
C8 C9 1.513(4)
C8 H8A 0.9700
C8 H8B 0.9700
C9 C10 1.401(3)
C9 C14 1.409(3)
C10 C11 1.363(5)
C10 H10 0.9300
C11 C12 1.376(5)
C11 H11 0.9300
C12 C13 1.394(4)
C12 H12 0.9300
C13 C14 1.389(3)
C13 H13 0.9300
C14 N1 1.502(3)
C15 N1 1.336(3)
C15 C16 1.502(3)
C15 H15A 0.9700
C15 H15B 0.9700
C16 C17 1.521(4)
C16 H16A 0.9700
C16 H16B 0.9700
C17 N2 1.481(4)
C17 H17A 0.9700
C17 H17B 0.9700
C18 N2 1.489(4)
C18 H18A 0.9600
C18 H18B 0.9600
C18 H18C 0.9600
N2 H1N 0.8596
N2 H2N 0.8577
C21 O11 1.252(3)
C21 C22 1.440(3)
C21 C26 1.453(3)
C22 C23 1.385(3)
C22 N11 1.457(3)
C23 C24 1.379(4)
C23 H23 0.9300
C24 C25 1.379(4)
C24 N12 1.453(3)
C25 C26 1.357(3)
C25 H25 0.9300
C26 N13 1.456(3)
N11 O13 1.200(3)
N11 O12 1.222(3)
N12 O14 1.218(4)
N12 O15 1.229(4)
N13 O18 1.044(19)
N13 O16 1.211(4)
N13 O17 1.217(4)
N13 O19 1.33(3)

loop_
_geom_hbond_atom_site_label_D
_geom_hbond_atom_site_label_H
_geom_hbond_atom_site_label_A
_geom_hbond_distance_DH
_geom_hbond_distance_HA
_geom_hbond_distance_DA
_geom_hbond_angle_DHA
N2 H1N O11 0.86 2.06 2.817(3) 146
N2 H1N O12 0.86 2.38 3.001(3) 129
N2 H2N O21 0.86 2.03 2.873(4) 170

loop_
_geom_torsion_atom_site_label_1
_geom_torsion_atom_site_label_2
_geom_torsion_atom_site_label_3
_geom_torsion_atom_site_label_4
_geom_torsion
C6 C1 C2 C3 -0.4(4)
N1 C1 C2 C3 179.7(2)
C1 C2 C3 C4 0.0(4)
C2 C3 C4 C5 0.0(4)
C3 C4 C5 C6 0.4(4)
C2 C1 C6 C5 0.8(3)
N1 C1 C6 C5 -179.3(2)
C2 C1 C6 C7 -176.5(2)
N1 C1 C6 C7 3.4(3)
C4 C5 C6 C1 -0.8(4)
C4 C5 C6 C7 176.4(2)
C1 C6 C7 C8 70.7(3)
C5 C6 C7 C8 -106.4(3)
C6 C7 C8 C9 -69.7(3)
C7 C8 C9 C10 -165.8(2)
C7 C8 C9 C14 14.5(3)
C14 C9 C10 C11 0.4(4)
C8 C9 C10 C11 -179.3(2)
C9 C10 C11 C12 -0.6(5)
C10 C11 C12 C13 0.5(5)
C11 C12 C13 C14 -0.3(4)
C12 C13 C14 C9 0.1(4)
C12 C13 C14 N1 179.7(2)
C10 C9 C14 C13 -0.2(3)
C8 C9 C14 C13 179.6(2)
C10 C9 C14 N1 -179.7(2)
C8 C9 C14 N1 0.0(3)
N1 C15 C16 C17 -136.0(3)
C15 C16 C17 N2 64.2(3)
C16 C15 N1 C1 -3.1(4)
C16 C15 N1 C14 179.5(2)
C2 C1 N1 C15 -63.9(3)
C6 C1 N1 C15 116.2(2)
C2 C1 N1 C14 113.6(2)
C6 C1 N1 C14 -66.3(3)
C13 C14 N1 C15 43.6(3)
C9 C14 N1 C15 -136.8(2)
C13 C14 N1 C1 -133.9(2)
C9 C14 N1 C1 45.6(3)
C16 C17 N2 C18 174.3(3)
O11 C21 C22 C23 178.2(2)
C26 C21 C22 C23 0.1(3)
O11 C21 C22 N11 -3.4(3)
C26 C21 C22 N11 178.48(19)
C21 C22 C23 C24 -0.1(3)
N11 C22 C23 C24 -178.6(2)
C22 C23 C24 C25 -0.6(4)
C22 C23 C24 N12 178.5(2)
C23 C24 C25 C26 1.3(4)
N12 C24 C25 C26 -177.8(2)
C24 C25 C26 C21 -1.4(4)
C24 C25 C26 N13 179.8(2)
O11 C21 C26 C25 -177.5(2)
C22 C21 C26 C25 0.7(3)
O11 C21 C26 N13 1.3(3)
C22 C21 C26 N13 179.5(2)
C23 C22 N11 O13 -8.1(4)
C21 C22 N11 O13 173.4(3)
C23 C22 N11 O12 170.7(2)
C21 C22 N11 O12 -7.8(3)
C23 C24 N12 O14 -1.0(4)
C25 C24 N12 O14 178.1(3)
C23 C24 N12 O15 179.5(3)
C25 C24 N12 O15 -1.5(4)
C25 C26 N13 O18 130.1(13)
C21 C26 N13 O18 -48.8(14)
C25 C26 N13 O16 -135.5(3)
C21 C26 N13 O16 45.6(4)
C25 C26 N13 O17 47.6(4)
C21 C26 N13 O17 -131.3(3)
C25 C26 N13 O19 -40.9(12)
C21 C26 N13 O19 140.1(12)
